data_2217747
loop_
_publ_author_name
'Tamazyan, Rafael'
'Ayvazyan, Armen'
'Martirosyan, Ashot'
'Harutunyan, Gohar'
'Martirosyan, Vahan'

_publ_section_title
;
 1-(4-Bromobenzoyl)-2-phenylpyrrolidine-2-carboxamide
;
_journal_coeditor_code CV2386
_journal_issue 3
_journal_name_full 'Acta Crystallographica Section E'
_journal_page_first o580
_journal_paper_doi 10.1107/S1600536808003954
_journal_volume 64
_journal_year 2008
_chemical_formula_iupac 'C18 H17 Br N2 O2'
_chemical_formula_moiety 'C18 H17 Br N2 O2'
_chemical_formula_sum 'C18 H17 Br N2 O2'
_chemical_formula_weight 373.25
_chemical_name_systematic
;
1-(4-Bromobenzoyl)-2-phenylpyrrolidine-2-carboxamide
;
_space_group_IT_number 14
_symmetry_cell_setting monoclinic
_symmetry_space_group_name_Hall '-P 2ybc'
_symmetry_space_group_name_H-M 'P 1 21/c 1'
_atom_sites_solution_hydrogens difmap
_atom_sites_solution_primary direct
_atom_sites_solution_secondary difmap
_audit_creation_method SHELXL-97
_cell_angle_alpha 90.00
_cell_angle_beta 96.99(2)
_cell_angle_gamma 90.00
_cell_formula_units_Z 4
_cell_length_a 9.5707(19)
_cell_length_b 13.738(3)
_cell_length_c 13.302(3)
_cell_measurement_reflns_used 25
_cell_measurement_temperature 260(2)
_cell_measurement_theta_max 16
_cell_measurement_theta_min 13
_cell_volume 1736.0(6)
_computing_cell_refinement 'LS in CAD-4 (Enraf--Nonius, 1988)'
_computing_data_collection 'DATACOL in CAD-4 (Enraf--Nonius, 1988)'
_computing_data_reduction 'HELENA (Spek, 1997)'
_computing_molecular_graphics 'SHELXTL (Sheldrick, 2008) and ORTEPII (Johnson, 1976)'
_computing_publication_material 'SHELXTL (Sheldrick, 2008)'
_computing_structure_refinement 'SHELXL97 (Sheldrick, 2008)'
_computing_structure_solution 'SHELXS97 (Sheldrick, 2008)'
_diffrn_ambient_temperature 260(2)
_diffrn_measured_fraction_theta_full 1.000
_diffrn_measured_fraction_theta_max 1.000
_diffrn_measurement_device_type 'Enraf--Nonius CAD-4'
_diffrn_measurement_method \q/2\q
_diffrn_radiation_monochromator graphite
_diffrn_radiation_source 'fine-focus sealed tube'
_diffrn_radiation_type MoK\a
_diffrn_radiation_wavelength 0.71073
_diffrn_reflns_av_R_equivalents 0.0496
_diffrn_reflns_av_sigmaI/netI 0.0565
_diffrn_reflns_limit_h_max 12
_diffrn_reflns_limit_h_min -12
_diffrn_reflns_limit_k_max 18
_diffrn_reflns_limit_k_min 0
_diffrn_reflns_limit_l_max 17
_diffrn_reflns_limit_l_min -17
_diffrn_reflns_number 8356
_diffrn_reflns_theta_full 27.95
_diffrn_reflns_theta_max 27.95
_diffrn_reflns_theta_min 2.14
_diffrn_standards_decay_% 0
_diffrn_standards_interval_time 180
_diffrn_standards_number 3
_exptl_absorpt_coefficient_mu 2.378
_exptl_absorpt_correction_T_max 0.617
_exptl_absorpt_correction_T_min 0.612
_exptl_absorpt_correction_type sphere
_exptl_absorpt_process_details '(SHELXTL; Sheldrick, 2008)'
_exptl_crystal_colour colourless
_exptl_crystal_density_diffrn 1.428
_exptl_crystal_density_method 'not measured'
_exptl_crystal_description spherical
_exptl_crystal_F_000 760
_exptl_crystal_size_max 0.28
_exptl_crystal_size_mid 0.28
_exptl_crystal_size_min 0.28
_exptl_crystal_size_rad 0.14
_refine_diff_density_max 0.873
_refine_diff_density_min -0.890
_refine_ls_extinction_method none
_refine_ls_goodness_of_fit_ref 1.016
_refine_ls_hydrogen_treatment mixed
_refine_ls_matrix_type full
_refine_ls_number_parameters 216
_refine_ls_number_reflns 4180
_refine_ls_number_restraints 10
_refine_ls_restrained_S_all 1.015
_refine_ls_R_factor_all 0.0738
_refine_ls_R_factor_gt 0.0457
_refine_ls_shift/su_max 0.001
_refine_ls_shift/su_mean 0.000
_refine_ls_structure_factor_coef Fsqd
_refine_ls_weighting_details 'calc w=1/[\s^2^(Fo^2^)+(0.0458P)^2^+1.2016P] where P=(Fo^2^+2Fc^2^)/3'
_refine_ls_weighting_scheme calc
_refine_ls_wR_factor_gt 0.1061
_refine_ls_wR_factor_ref 0.1185
_reflns_number_gt 2941
_reflns_number_total 4180
_reflns_threshold_expression I>2\s(I)
_cod_data_source_file cv2386.cif
_cod_data_source_block I
_cod_original_sg_symbol_H-M 'P 21/c'
_cod_database_code 2217747
_cod_database_fobs_code 2217747

loop_
_symmetry_equiv_pos_as_xyz
'x, y, z'
'-x, y+1/2, -z+1/2'
'-x, -y, -z'
'x, -y-1/2, z-1/2'

loop_
_atom_site_type_symbol
_atom_site_label
_atom_site_fract_x
_atom_site_fract_y
_atom_site_fract_z
_atom_site_U_iso_or_equiv
_atom_site_adp_type
_atom_site_calc_flag
_atom_site_refinement_flags
_atom_site_occupancy
Br Br1 0.68968(4) 1.01480(3) 0.85408(3) 0.07187(17) Uani d . 1
C C1 -0.0555(2) 0.71666(16) 0.64026(16) 0.0217(4) Uani d . 1
N N2 0.08435(19) 0.75423(14) 0.68588(13) 0.0230(4) Uani d . 1
C C3 0.1138(3) 0.7265(2) 0.79443(18) 0.0372(6) Uani d . 1
H H3A 0.1112 0.7831 0.8379 0.045 Uiso calc R 1
H H3B 0.2051 0.6955 0.8084 0.045 Uiso calc R 1
C C4 -0.0033(3) 0.65609(19) 0.80987(18) 0.0330(5) Uani d . 1
H H4A -0.0257 0.6581 0.8790 0.040 Uiso calc R 1
H H4B 0.0215 0.5900 0.7935 0.040 Uiso calc R 1
C C5 -0.1249(3) 0.69388(18) 0.73599(17) 0.0277(5) Uani d . 1
H H5A -0.1656 0.7520 0.7620 0.033 Uiso calc R 1
H H5B -0.1977 0.6449 0.7224 0.033 Uiso calc R 1
C C6 -0.0375(2) 0.62094(16) 0.58089(16) 0.0225(5) Uani d . 1
N N7 0.0475(3) 0.62518(17) 0.50977(16) 0.0310(5) Uani d . 1
H H7A 0.060(3) 0.572(2) 0.477(2) 0.026(7) Uiso d . 1
H H7B 0.089(3) 0.677(2) 0.502(2) 0.038(8) Uiso d . 1
O O8 -0.1011(2) 0.54709(12) 0.60012(14) 0.0357(4) Uani d . 1
C C9 -0.1430(2) 0.78995(16) 0.57304(17) 0.0245(5) Uani d . 1
C C10 -0.1242(3) 0.88979(18) 0.5831(2) 0.0333(5) Uani d D 1
H H10 -0.0515 0.9139 0.6291 0.040 Uiso calc RD 1
C C11 -0.2120(3) 0.9539(2) 0.5257(2) 0.0448(7) Uani d D 1
H H11 -0.1975 1.0206 0.5328 0.054 Uiso calc RD 1
C C12 -0.3217(3) 0.9190(2) 0.4578(2) 0.0484(8) Uani d D 1
H H12 -0.3811 0.9621 0.4193 0.058 Uiso calc RD 1
C C13 -0.3422(3) 0.8208(2) 0.4475(2) 0.0454(7) Uani d D 1
H H13 -0.4160 0.7973 0.4021 0.055 Uiso calc RD 1
C C14 -0.2534(3) 0.75578(19) 0.50447(19) 0.0341(6) Uani d D 1
H H14 -0.2680 0.6891 0.4966 0.041 Uiso calc RD 1
C C15 0.1780(2) 0.79997(16) 0.63414(17) 0.0244(5) Uani d . 1
O O16 0.16487(18) 0.80521(12) 0.54045(12) 0.0298(4) Uani d . 1
C C17 0.3019(2) 0.84793(17) 0.69371(18) 0.0264(5) Uani d . 1
C C18 0.4350(3) 0.8311(2) 0.6659(2) 0.0356(6) Uani d . 1
H H18 0.4463 0.7867 0.6148 0.043 Uiso calc R 1
C C19 0.5505(3) 0.8797(2) 0.7137(2) 0.0441(7) Uani d . 1
H H19 0.6397 0.8679 0.6955 0.053 Uiso calc R 1
C C20 0.5317(3) 0.9461(2) 0.7890(2) 0.0412(7) Uani d . 1
C C21 0.4003(3) 0.9652(2) 0.8166(2) 0.0410(6) Uani d . 1
H H21 0.3892 1.0110 0.8666 0.049 Uiso calc R 1
C C22 0.2853(3) 0.91537(19) 0.7691(2) 0.0337(6) Uani d . 1
H H22 0.1962 0.9271 0.7877 0.040 Uiso calc R 1

loop_
_atom_site_aniso_label
_atom_site_aniso_U_11
_atom_site_aniso_U_22
_atom_site_aniso_U_33
_atom_site_aniso_U_12
_atom_site_aniso_U_13
_atom_site_aniso_U_23
Br1 0.0470(2) 0.0818(3) 0.0793(3) -0.02922(18) -0.02262(18) 0.0072(2)
C1 0.0249(10) 0.0220(11) 0.0184(10) -0.0011(8) 0.0038(8) -0.0017(8)
N2 0.0263(9) 0.0274(10) 0.0154(9) -0.0030(8) 0.0033(7) -0.0008(7)
C3 0.0455(15) 0.0498(16) 0.0152(11) -0.0080(12) -0.0002(10) 0.0018(11)
C4 0.0441(14) 0.0370(14) 0.0188(11) -0.0031(11) 0.0070(10) 0.0039(10)
C5 0.0329(12) 0.0292(12) 0.0229(11) 0.0000(10) 0.0108(9) -0.0012(9)
C6 0.0273(11) 0.0230(11) 0.0170(10) 0.0020(9) 0.0014(8) 0.0005(8)
N7 0.0464(13) 0.0213(11) 0.0280(11) -0.0039(10) 0.0159(9) -0.0048(9)
O8 0.0492(11) 0.0245(9) 0.0365(10) -0.0080(8) 0.0176(8) -0.0047(7)
C9 0.0266(11) 0.0263(11) 0.0216(11) 0.0033(9) 0.0070(9) 0.0019(9)
C10 0.0359(13) 0.0281(13) 0.0367(14) 0.0033(10) 0.0076(11) 0.0004(11)
C11 0.0519(17) 0.0289(13) 0.0556(19) 0.0102(12) 0.0146(15) 0.0123(13)
C12 0.0484(17) 0.0498(18) 0.0472(17) 0.0196(14) 0.0065(14) 0.0200(14)
C13 0.0398(15) 0.0563(19) 0.0375(16) 0.0111(13) -0.0064(12) 0.0058(13)
C14 0.0359(13) 0.0332(13) 0.0324(13) 0.0040(11) 0.0011(11) -0.0017(11)
C15 0.0282(11) 0.0221(11) 0.0237(11) 0.0022(9) 0.0063(9) -0.0015(9)
O16 0.0383(9) 0.0314(9) 0.0208(8) -0.0058(7) 0.0078(7) -0.0010(7)
C17 0.0257(11) 0.0270(11) 0.0267(11) 0.0000(9) 0.0042(9) 0.0001(10)
C18 0.0310(13) 0.0372(14) 0.0398(15) 0.0024(11) 0.0095(11) -0.0016(11)
C19 0.0244(12) 0.0528(17) 0.0552(18) 0.0022(11) 0.0060(12) 0.0068(15)
C20 0.0299(13) 0.0445(15) 0.0453(16) -0.0118(11) -0.0107(11) 0.0070(13)
C21 0.0430(15) 0.0394(15) 0.0392(15) -0.0072(12) -0.0001(12) -0.0086(12)
C22 0.0287(12) 0.0357(13) 0.0374(14) -0.0013(10) 0.0064(10) -0.0093(11)

loop_
_atom_type_symbol
_atom_type_description
_atom_type_scat_dispersion_real
_atom_type_scat_dispersion_imag
_atom_type_scat_source
C C 0.0033 0.0016 'International Tables Vol C Tables 4.2.6.8 and 6.1.1.4'
H H 0.0000 0.0000 'International Tables Vol C Tables 4.2.6.8 and 6.1.1.4'
N N 0.0061 0.0033 'International Tables Vol C Tables 4.2.6.8 and 6.1.1.4'
O O 0.0106 0.0060 'International Tables Vol C Tables 4.2.6.8 and 6.1.1.4'
Br Br -0.2901 2.4595 'International Tables Vol C Tables 4.2.6.8 and 6.1.1.4'

loop_
_geom_angle_atom_site_label_1
_geom_angle_atom_site_label_2
_geom_angle_atom_site_label_3
_geom_angle
_geom_angle_publ_flag
N2 C1 C9 114.23(18) n
N2 C1 C5 100.93(17) n
C9 C1 C5 110.99(18) n
N2 C1 C6 110.43(17) n
C9 C1 C6 110.32(17) n
C5 C1 C6 109.54(18) n
C15 N2 C3 123.7(2) n
C15 N2 C1 124.89(18) n
C3 N2 C1 111.14(18) n
N2 C3 C4 103.87(19) n
N2 C3 H3A 111.0 n
C4 C3 H3A 111.0 n
N2 C3 H3B 111.0 n
C4 C3 H3B 111.0 n
H3A C3 H3B 109.0 n
C3 C4 C5 102.4(2) n
C3 C4 H4A 111.3 n
C5 C4 H4A 111.3 n
C3 C4 H4B 111.3 n
C5 C4 H4B 111.3 n
H4A C4 H4B 109.2 n
C4 C5 C1 103.39(19) n
C4 C5 H5A 111.1 n
C1 C5 H5A 111.1 n
C4 C5 H5B 111.1 n
C1 C5 H5B 111.1 n
H5A C5 H5B 109.1 n
O8 C6 N7 123.4(2) n
O8 C6 C1 120.3(2) n
N7 C6 C1 116.3(2) n
C6 N7 H7A 117.1(18) n
C6 N7 H7B 119(2) n
H7A N7 H7B 124(3) n
C10 C9 C14 118.4(2) n
C10 C9 C1 122.7(2) n
C14 C9 C1 118.7(2) n
C11 C10 C9 121.0(3) n
C11 C10 H10 119.5 n
C9 C10 H10 119.5 n
C10 C11 C12 120.1(3) n
C10 C11 H11 120.0 n
C12 C11 H11 120.0 n
C13 C12 C11 119.6(3) n
C13 C12 H12 120.2 n
C11 C12 H12 120.2 n
C12 C13 C14 120.6(3) n
C12 C13 H13 119.7 n
C14 C13 H13 119.7 n
C9 C14 C13 120.3(3) n
C9 C14 H14 119.8 n
C13 C14 H14 119.8 n
O16 C15 N2 123.2(2) n
O16 C15 C17 118.9(2) n
N2 C15 C17 117.9(2) n
C18 C17 C22 119.5(2) n
C18 C17 C15 118.6(2) n
C22 C17 C15 121.5(2) n
C19 C18 C17 120.5(3) n
C19 C18 H18 119.8 n
C17 C18 H18 119.8 n
C18 C19 C20 119.1(3) n
C18 C19 H19 120.5 n
C20 C19 H19 120.5 n
C21 C20 C19 121.5(2) n
C21 C20 Br1 119.0(2) n
C19 C20 Br1 119.5(2) n
C20 C21 C22 119.0(3) n
C20 C21 H21 120.5 n
C22 C21 H21 120.5 n
C21 C22 C17 120.4(2) n
C21 C22 H22 119.8 n
C17 C22 H22 119.8 n

loop_
_geom_bond_atom_site_label_1
_geom_bond_atom_site_label_2
_geom_bond_distance
_geom_bond_publ_flag
Br1 C20 1.899(3) n
C1 N2 1.493(3) n
C1 C9 1.527(3) n
C1 C5 1.538(3) n
C1 C6 1.554(3) n
N2 C15 1.350(3) n
N2 C3 1.487(3) n
C3 C4 1.513(4) n
C3 H3A 0.9700 n
C3 H3B 0.9700 n
C4 C5 1.520(3) n
C4 H4A 0.9700 n
C4 H4B 0.9700 n
C5 H5A 0.9700 n
C5 H5B 0.9700 n
C6 O8 1.226(3) n
C6 N7 1.321(3) n
N7 H7A 0.86(3) n
N7 H7B 0.83(3) n
C9 C10 1.388(3) n
C9 C14 1.391(3) n
C10 C11 1.382(4) n
C10 H10 0.9300 n
C11 C12 1.385(5) n
C11 H11 0.9300 n
C12 C13 1.368(5) n
C12 H12 0.9300 n
C13 C14 1.392(4) n
C13 H13 0.9300 n
C14 H14 0.9300 n
C15 O16 1.239(3) n
C15 C17 1.496(3) n
C17 C18 1.388(3) n
C17 C22 1.389(3) n
C18 C19 1.378(4) n
C18 H18 0.9300 n
C19 C20 1.383(4) n
C19 H19 0.9300 n
C20 C21 1.378(4) n
C21 C22 1.383(4) n
C21 H21 0.9300 n
C22 H22 0.9300 n

loop_
_geom_hbond_atom_site_label_D
_geom_hbond_atom_site_label_H
_geom_hbond_atom_site_label_A
_geom_hbond_site_symmetry_D
_geom_hbond_site_symmetry_H
_geom_hbond_site_symmetry_A
_geom_hbond_distance_DH
_geom_hbond_distance_HA
_geom_hbond_distance_DA
_geom_hbond_angle_DHA
_geom_hbond_publ_flag
N7 H7b O16 1_555 1_555 1_555 0.83(2) 1.95(3) 2.726(3) 155(3) yes
N7 H7a O8 1_555 1_555 3_566 0.86(3) 2.00(3) 2.861(3) 176(3) yes

loop_
_geom_torsion_atom_site_label_1
_geom_torsion_atom_site_label_2
_geom_torsion_atom_site_label_3
_geom_torsion_atom_site_label_4
_geom_torsion
_geom_torsion_publ_flag
C9 C1 N2 C15 -49.1(3) n
C5 C1 N2 C15 -168.3(2) n
C6 C1 N2 C15 75.9(3) n
C9 C1 N2 C3 136.3(2) n
C5 C1 N2 C3 17.2(2) n
C6 C1 N2 C3 -98.6(2) n
C15 N2 C3 C4 -165.7(2) n
C1 N2 C3 C4 9.0(3) n
N2 C3 C4 C5 -31.7(3) n
C3 C4 C5 C1 43.1(2) n
N2 C1 C5 C4 -36.6(2) n
C9 C1 C5 C4 -158.09(19) n
C6 C1 C5 C4 79.8(2) n
N2 C1 C6 O8 125.4(2) n
C9 C1 C6 O8 -107.4(2) n
C5 C1 C6 O8 15.1(3) n
N2 C1 C6 N7 -55.3(3) n
C9 C1 C6 N7 71.9(3) n
C5 C1 C6 N7 -165.6(2) n
N2 C1 C9 C10 -23.9(3) n
C5 C1 C9 C10 89.4(3) n
C6 C1 C9 C10 -149.0(2) n
N2 C1 C9 C14 161.4(2) n
C5 C1 C9 C14 -85.3(3) n
C6 C1 C9 C14 36.3(3) n
C14 C9 C10 C11 -0.6(4) n
C1 C9 C10 C11 -175.3(2) n
C9 C10 C11 C12 0.7(4) n
C10 C11 C12 C13 -0.2(5) n
C11 C12 C13 C14 -0.3(5) n
C10 C9 C14 C13 0.1(4) n
C1 C9 C14 C13 175.0(2) n
C12 C13 C14 C9 0.3(4) n
C3 N2 C15 O16 164.8(2) n
C1 N2 C15 O16 -9.1(3) n
C3 N2 C15 C17 -16.3(3) n
C1 N2 C15 C17 169.74(19) n
O16 C15 C17 C18 -48.8(3) n
N2 C15 C17 C18 132.3(2) n
O16 C15 C17 C22 125.0(3) n
N2 C15 C17 C22 -53.9(3) n
C22 C17 C18 C19 1.0(4) n
C15 C17 C18 C19 174.9(2) n
C17 C18 C19 C20 -0.6(4) n
C18 C19 C20 C21 -0.5(4) n
C18 C19 C20 Br1 -179.2(2) n
C19 C20 C21 C22 1.2(4) n
Br1 C20 C21 C22 179.9(2) n
C20 C21 C22 C17 -0.8(4) n
C18 C17 C22 C21 -0.3(4) n
C15 C17 C22 C21 -174.0(2) n

loop_
_cod_related_entry_id
_cod_related_entry_database
_cod_related_entry_code
1 ChemSpider 2160190
